data_7054778
loop_
_publ_author_name
'Yang, Meipan'
'Meng, Wenfei'
'Ding, Qingli'
'Su, Na'
'Liu, Xiaojing'
'Zhang, Ming'
'Yang, Bingqin'

_publ_section_title
;
 Novel fluorescent probes based on rhodamine for naked-eye detection of
 Fe3+and their application of imaging in living cells
;
_journal_issue 6
_journal_name_full 'New J. Chem.'
_journal_page_first 4790
_journal_paper_doi 10.1039/C5NJ00226E
_journal_volume 39
_journal_year 2015
_chemical_formula_sum 'C35 H37 N3 O2 S'
_chemical_formula_weight 563.74
_chemical_name_systematic L1
_space_group_IT_number 14
_symmetry_cell_setting monoclinic
_symmetry_space_group_name_Hall '-P 2ybc'
_symmetry_space_group_name_H-M 'P 1 21/c 1'
_atom_sites_solution_hydrogens geom
_atom_sites_solution_primary direct
_atom_sites_solution_secondary difmap
_audit_creation_method SHELXL-97
_audit_update_record
;
2015-03-24 deposited with the CCDC.
2015-03-30 downloaded from the CCDC.
;
_cell_angle_alpha 90.00
_cell_angle_beta 90.986(4)
_cell_angle_gamma 90.00
_cell_formula_units_Z 4
_cell_length_a 8.7284(15)
_cell_length_b 17.138(3)
_cell_length_c 20.293(4)
_cell_measurement_reflns_used 845
_cell_measurement_temperature 296(2)
_cell_measurement_theta_max 17.38
_cell_measurement_theta_min 2.33
_cell_volume 3035.1(10)
_computing_cell_refinement 'Bruker SAINT'
_computing_data_collection 'Bruker APEX2'
_computing_data_reduction 'Bruker SAINT'
_computing_molecular_graphics 'Bruker SHELXTL'
_computing_publication_material 'Bruker SHELXTL'
_computing_structure_refinement 'SHELXL-97 (Sheldrick, 1997)'
_computing_structure_solution 'SHELXS-97 (Sheldrick, 1990)'
_diffrn_ambient_temperature 296(2)
_diffrn_measured_fraction_theta_full 0.997
_diffrn_measured_fraction_theta_max 0.997
_diffrn_measurement_device_type 'Bruker APEX-II CCD'
_diffrn_measurement_method '\f and \w scans'
_diffrn_radiation_monochromator graphite
_diffrn_radiation_source 'fine-focus sealed tube'
_diffrn_radiation_type MoK\a
_diffrn_radiation_wavelength 0.71073
_diffrn_reflns_av_R_equivalents 0.0842
_diffrn_reflns_av_sigmaI/netI 0.1054
_diffrn_reflns_limit_h_max 9
_diffrn_reflns_limit_h_min -10
_diffrn_reflns_limit_k_max 20
_diffrn_reflns_limit_k_min -16
_diffrn_reflns_limit_l_max 24
_diffrn_reflns_limit_l_min -24
_diffrn_reflns_number 14870
_diffrn_reflns_theta_full 25.05
_diffrn_reflns_theta_max 25.05
_diffrn_reflns_theta_min 2.01
_diffrn_standards_number 0
_exptl_absorpt_coefficient_mu 0.143
_exptl_absorpt_correction_T_max 0.9800
_exptl_absorpt_correction_T_min 0.9498
_exptl_absorpt_correction_type none
_exptl_crystal_colour colorless
_exptl_crystal_density_diffrn 1.234
_exptl_crystal_density_meas ?
_exptl_crystal_density_method 'not measured'
_exptl_crystal_description block
_exptl_crystal_F_000 1200
_exptl_crystal_size_max 0.37
_exptl_crystal_size_mid 0.29
_exptl_crystal_size_min 0.14
_refine_diff_density_max 0.373
_refine_diff_density_min -0.335
_refine_diff_density_rms 0.046
_refine_ls_extinction_method none
_refine_ls_goodness_of_fit_ref 1.028
_refine_ls_hydrogen_treatment mixed
_refine_ls_matrix_type full
_refine_ls_number_parameters 397
_refine_ls_number_reflns 5365
_refine_ls_number_restraints 4
_refine_ls_restrained_S_all 1.036
_refine_ls_R_factor_all 0.1756
_refine_ls_R_factor_gt 0.0804
_refine_ls_shift/su_max 0.000
_refine_ls_shift/su_mean 0.000
_refine_ls_structure_factor_coef Fsqd
_refine_ls_weighting_details 'calc w=1/[\s^2^(Fo^2^)+(0.0856P)^2^+0.5705P] where P=(Fo^2^+2Fc^2^)/3'
_refine_ls_weighting_scheme calc
_refine_ls_wR_factor_gt 0.1809
_refine_ls_wR_factor_ref 0.2260
_reflns_number_gt 2487
_reflns_number_total 5365
_reflns_threshold_expression >2sigma(I)
_cod_data_source_file c5nj00226e2.cif
_cod_data_source_block xb7310_0m
_cod_depositor_comments
;
The following automatic conversions were performed:

'_symmetry_cell_setting' value 'Monoclinic' changed to 'monoclinic'
according to
/usr/data/users/saulius/crontab/automatic-downloads/rss-feeds/RSC/lib/dictionaries/cif_core.dic
dictionary named 'cif_core.dic' version 2.4.2 from 2011-04-26.

'_exptl_crystal_density_meas' value 'none' was changed to '?' - the
value is perceived as not measured.

Automatic conversion script
Id: cif_fix_values 3143 2015-03-26 13:38:13Z robertas 

 Adding full bibliography for 7054778--7054779.cif.
;
_cod_original_cell_volume 3035.2(9)
_cod_original_sg_symbol_H-M P2(1)/c
_cod_database_code 7054778

loop_
_symmetry_equiv_pos_as_xyz
'x, y, z'
'-x, y+1/2, -z+1/2'
'-x, -y, -z'
'x, -y-1/2, z-1/2'

loop_
_atom_site_label
_atom_site_type_symbol
_atom_site_fract_x
_atom_site_fract_y
_atom_site_fract_z
_atom_site_U_iso_or_equiv
_atom_site_adp_type
_atom_site_occupancy
_atom_site_symmetry_multiplicity
_atom_site_calc_flag
_atom_site_refinement_flags
_atom_site_disorder_assembly
_atom_site_disorder_group
S1 S 1.25398(19) 0.92559(10) 0.03174(9) 0.0999(7) Uani 1 1 d D . .
N1 N 0.7900(5) 0.4606(3) 0.1388(2) 0.0762(13) Uani 1 1 d . B .
N2 N 0.7701(7) 0.9926(3) 0.2415(2) 0.1022(18) Uani 1 1 d . B .
N3 N 1.0714(4) 0.7779(2) 0.01697(16) 0.0470(9) Uani 1 1 d . B .
O1 O 0.8548(3) 0.73127(17) 0.18110(13) 0.0556(8) Uani 1 1 d . B .
O2 O 1.1954(4) 0.7973(2) -0.08120(15) 0.0690(10) Uani 1 1 d . . .
C1 C 0.6000(8) 0.4009(4) 0.0620(3) 0.130(3) Uani 1 1 d . . .
H1A H 0.5253 0.3944 0.0958 0.195 Uiso 1 1 calc R . .
H1B H 0.5892 0.3596 0.0303 0.195 Uiso 1 1 calc R . .
H1C H 0.5843 0.4502 0.0405 0.195 Uiso 1 1 calc R . .
C2 C 0.7577(8) 0.3985(3) 0.0924(3) 0.093(2) Uani 1 1 d . . .
H2A H 0.7712 0.3489 0.1148 0.112 Uiso 1 1 calc R . .
H2B H 0.8320 0.4009 0.0574 0.112 Uiso 1 1 calc R . .
C3 C 0.7681(10) 0.4476(3) 0.2088(3) 0.118(2) Uani 1 1 d D . .
H3A H 0.6694 0.4690 0.2207 0.142 Uiso 1 1 calc R A 1
H3B H 0.8462 0.4764 0.2332 0.142 Uiso 1 1 calc R A 1
C4 C 0.7743(13) 0.3658(6) 0.2297(5) 0.147(5) Uani 0.817(13) 1 d PD B 1
H4A H 0.8654 0.3419 0.2133 0.221 Uiso 0.817(13) 1 calc PR B 1
H4B H 0.6859 0.3387 0.2127 0.221 Uiso 0.817(13) 1 calc PR B 1
H4C H 0.7755 0.3632 0.2770 0.221 Uiso 0.817(13) 1 calc PR B 1
C4' C 0.863(4) 0.439(2) 0.2665(15) 0.122(19) Uani 0.183(13) 1 d PD B 2
H4'1 H 0.9320 0.3962 0.2608 0.183 Uiso 0.183(13) 1 calc PR B 2
H4'2 H 0.8007 0.4301 0.3040 0.183 Uiso 0.183(13) 1 calc PR B 2
H4'3 H 0.9217 0.4863 0.2732 0.183 Uiso 0.183(13) 1 calc PR B 2
C5 C 0.8178(5) 0.5351(3) 0.1158(2) 0.0576(13) Uani 1 1 d . . .
C6 C 0.8429(5) 0.5493(3) 0.0489(2) 0.0628(14) Uani 1 1 d . B .
H6 H 0.8398 0.5081 0.0192 0.075 Uiso 1 1 calc R . .
C7 C 0.8721(5) 0.6237(3) 0.0266(2) 0.0589(13) Uani 1 1 d . . .
H7 H 0.8877 0.6311 -0.0182 0.071 Uiso 1 1 calc R B .
C8 C 0.8791(5) 0.6881(3) 0.0679(2) 0.0464(11) Uani 1 1 d . B .
C9 C 0.8551(5) 0.6726(3) 0.1339(2) 0.0483(11) Uani 1 1 d . . .
C10 C 0.8241(5) 0.5990(3) 0.1583(2) 0.0537(12) Uani 1 1 d . B .
H10 H 0.8073 0.5921 0.2031 0.064 Uiso 1 1 calc R . .
C11 C 0.8494(5) 0.8078(3) 0.1595(2) 0.0486(11) Uani 1 1 d . . .
C12 C 0.8147(5) 0.8606(3) 0.2079(2) 0.0567(13) Uani 1 1 d . B .
H12 H 0.7979 0.8434 0.2506 0.068 Uiso 1 1 calc R . .
C13 C 0.8046(6) 0.9397(3) 0.1933(2) 0.0661(14) Uani 1 1 d . . .
C14 C 0.8321(6) 0.9633(3) 0.1280(2) 0.0684(14) Uani 1 1 d . B .
H14 H 0.8276 1.0158 0.1165 0.082 Uiso 1 1 calc R . .
C15 C 0.8657(5) 0.9079(3) 0.0815(2) 0.0590(13) Uani 1 1 d . . .
H15 H 0.8821 0.9246 0.0386 0.071 Uiso 1 1 calc R B .
C16 C 0.8766(5) 0.8281(3) 0.09460(19) 0.0461(11) Uani 1 1 d . B .
C17 C 0.6894(7) 0.9668(4) 0.3033(3) 0.0904(18) Uani 1 1 d . . .
H17A H 0.6117 1.0047 0.3147 0.109 Uiso 1 1 calc R B .
H17B H 0.6395 0.9170 0.2958 0.109 Uiso 1 1 calc R . .
C18 C 0.8002(8) 0.9600(5) 0.3563(3) 0.123(3) Uani 1 1 d . B .
H18A H 0.8781 0.9234 0.3443 0.184 Uiso 1 1 calc R . .
H18B H 0.7503 0.9420 0.3953 0.184 Uiso 1 1 calc R . .
H18C H 0.8460 1.0100 0.3648 0.184 Uiso 1 1 calc R . .
C19 C 0.7919(7) 1.0803(4) 0.2314(3) 0.092(2) Uani 1 1 d . . .
H19A H 0.8191 1.1057 0.2727 0.111 Uiso 1 1 calc R B .
H19B H 0.8718 1.0903 0.1999 0.111 Uiso 1 1 calc R . .
C20 C 0.6462(8) 1.1077(4) 0.2069(3) 0.111(2) Uani 1 1 d . B .
H20A H 0.6246 1.0846 0.1646 0.167 Uiso 1 1 calc R . .
H20B H 0.6490 1.1635 0.2025 0.167 Uiso 1 1 calc R . .
H20C H 0.5675 1.0934 0.2371 0.167 Uiso 1 1 calc R . .
C21 C 0.9106(5) 0.7696(3) 0.0419(2) 0.0456(11) Uani 1 1 d . . .
C22 C 0.8206(5) 0.7827(3) -0.0218(2) 0.0459(11) Uani 1 1 d . B .
C23 C 0.6644(5) 0.7805(3) -0.0319(2) 0.0573(13) Uani 1 1 d . . .
H23 H 0.5985 0.7740 0.0032 0.069 Uiso 1 1 calc R B .
C24 C 0.6083(6) 0.7882(3) -0.0958(2) 0.0673(14) Uani 1 1 d . B .
H24 H 0.5029 0.7879 -0.1034 0.081 Uiso 1 1 calc R . .
C25 C 0.7054(6) 0.7964(3) -0.1486(2) 0.0661(14) Uani 1 1 d . . .
H25 H 0.6647 0.8011 -0.1911 0.079 Uiso 1 1 calc R B .
C26 C 0.8620(6) 0.7977(3) -0.1386(2) 0.0616(13) Uani 1 1 d . B .
H26 H 0.9279 0.8027 -0.1739 0.074 Uiso 1 1 calc R . .
C27 C 0.9188(5) 0.7913(3) -0.0746(2) 0.0484(11) Uani 1 1 d . . .
C28 C 1.0781(5) 0.7901(3) -0.0492(2) 0.0523(12) Uani 1 1 d . B .
C29 C 1.2055(5) 0.7720(3) 0.0590(2) 0.0554(12) Uani 1 1 d . . .
C30 C 1.2461(5) 0.6979(3) 0.0857(2) 0.0637(14) Uani 1 1 d . B .
H30 H 1.1879 0.6539 0.0755 0.076 Uiso 1 1 calc R . .
C31 C 1.3697(7) 0.6923(4) 0.1258(3) 0.0870(18) Uani 1 1 d . . .
H31 H 1.3959 0.6444 0.1443 0.104 Uiso 1 1 calc R B .
C32 C 1.4576(6) 0.7571(4) 0.1396(3) 0.0824(18) Uani 1 1 d . B .
H32 H 1.5413 0.7524 0.1683 0.099 Uiso 1 1 calc R . .
C33 C 1.4256(6) 0.8279(4) 0.1124(3) 0.0742(16) Uani 1 1 d . . .
H33 H 1.4890 0.8704 0.1213 0.089 Uiso 1 1 calc R B .
C35 C 1.317(4) 0.9959(8) 0.0877(10) 0.146(10) Uani 0.67(4) 1 d PD C 1
H35A H 1.4102 0.9787 0.1087 0.219 Uiso 0.67(4) 1 calc PR C 1
H35B H 1.2400 1.0036 0.1205 0.219 Uiso 0.67(4) 1 calc PR C 1
H35C H 1.3343 1.0441 0.0650 0.219 Uiso 0.67(4) 1 calc PR C 1
C35' C 1.414(5) 0.985(2) 0.059(3) 0.21(2) Uani 0.33(4) 1 d PD C 2
H35D H 1.4469 0.9686 0.1025 0.315 Uiso 0.33(4) 1 calc PR C 2
H35E H 1.3823 1.0389 0.0612 0.315 Uiso 0.33(4) 1 calc PR C 2
H35F H 1.4966 0.9800 0.0293 0.315 Uiso 0.33(4) 1 calc PR C 2
C34 C 1.2964(6) 0.8367(3) 0.0708(2) 0.0608(13) Uani 1 1 d . B .

loop_
_atom_site_aniso_label
_atom_site_aniso_U_11
_atom_site_aniso_U_22
_atom_site_aniso_U_33
_atom_site_aniso_U_23
_atom_site_aniso_U_13
_atom_site_aniso_U_12
S1 0.0993(12) 0.0606(10) 0.1387(16) 0.0150(10) -0.0302(11) -0.0188(9)
N1 0.105(4) 0.049(3) 0.075(3) 0.008(2) 0.007(3) -0.010(3)
N2 0.211(6) 0.041(3) 0.055(3) -0.001(2) 0.042(3) 0.006(3)
N3 0.044(2) 0.052(2) 0.045(2) 0.0045(18) 0.0045(17) -0.0067(18)
O1 0.083(2) 0.045(2) 0.0393(17) 0.0009(15) 0.0027(15) 0.0006(17)
O2 0.064(2) 0.084(3) 0.059(2) 0.0063(18) 0.0184(17) -0.0061(19)
C1 0.116(6) 0.137(7) 0.139(6) -0.056(5) 0.039(5) -0.066(5)
C2 0.121(5) 0.046(4) 0.115(5) -0.006(3) 0.045(4) -0.006(4)
C3 0.193(8) 0.055(4) 0.106(6) 0.015(4) 0.019(5) -0.021(5)
C4 0.207(12) 0.110(9) 0.127(8) 0.047(7) 0.036(8) 0.008(8)
C4' 0.08(2) 0.10(4) 0.18(4) 0.02(3) -0.05(2) 0.06(2)
C5 0.057(3) 0.048(3) 0.067(3) 0.007(3) 0.007(2) -0.004(3)
C6 0.079(4) 0.047(3) 0.063(3) -0.004(3) 0.012(3) -0.006(3)
C7 0.079(3) 0.055(3) 0.043(3) 0.000(2) 0.005(2) -0.005(3)
C8 0.047(3) 0.044(3) 0.048(3) -0.004(2) 0.003(2) -0.004(2)
C9 0.051(3) 0.048(3) 0.046(3) 0.001(2) 0.003(2) -0.004(2)
C10 0.063(3) 0.050(3) 0.048(3) 0.004(3) 0.005(2) -0.002(3)
C11 0.061(3) 0.039(3) 0.045(3) 0.005(2) 0.000(2) -0.004(2)
C12 0.088(4) 0.047(3) 0.036(2) 0.004(2) 0.006(2) -0.002(3)
C13 0.107(4) 0.047(3) 0.044(3) -0.007(3) 0.014(3) 0.001(3)
C14 0.108(4) 0.047(3) 0.050(3) 0.001(3) 0.018(3) -0.001(3)
C15 0.080(3) 0.052(3) 0.045(3) -0.001(2) 0.008(2) -0.001(3)
C16 0.053(3) 0.048(3) 0.038(3) 0.002(2) 0.004(2) -0.006(2)
C17 0.122(5) 0.079(4) 0.070(4) -0.012(3) 0.013(4) 0.006(4)
C18 0.121(6) 0.148(7) 0.099(5) 0.000(5) -0.017(4) -0.004(5)
C19 0.104(5) 0.114(6) 0.058(4) -0.008(3) 0.008(3) 0.014(4)
C20 0.120(6) 0.132(7) 0.082(5) -0.008(4) 0.006(4) -0.005(5)
C21 0.045(3) 0.045(3) 0.046(3) 0.001(2) 0.002(2) -0.003(2)
C22 0.050(3) 0.044(3) 0.044(3) -0.003(2) 0.003(2) -0.004(2)
C23 0.062(3) 0.062(3) 0.048(3) 0.000(2) 0.005(2) 0.002(3)
C24 0.062(3) 0.071(4) 0.068(4) 0.003(3) -0.011(3) -0.006(3)
C25 0.075(4) 0.080(4) 0.043(3) 0.007(3) -0.003(3) -0.007(3)
C26 0.074(4) 0.065(4) 0.046(3) 0.004(2) 0.003(2) -0.003(3)
C27 0.056(3) 0.044(3) 0.046(3) -0.001(2) 0.005(2) -0.006(2)
C28 0.061(3) 0.047(3) 0.050(3) 0.006(2) 0.008(2) -0.006(3)
C29 0.059(3) 0.059(3) 0.049(3) -0.001(3) 0.014(2) -0.003(3)
C30 0.054(3) 0.072(4) 0.065(3) 0.022(3) -0.006(2) -0.012(3)
C31 0.080(4) 0.093(5) 0.088(4) 0.034(4) -0.002(3) -0.006(4)
C32 0.060(4) 0.120(6) 0.067(4) 0.012(4) 0.001(3) 0.002(4)
C33 0.059(4) 0.093(5) 0.070(4) 0.004(3) 0.000(3) -0.010(3)
C35 0.20(2) 0.072(8) 0.163(15) -0.030(9) -0.068(13) -0.010(11)
C35' 0.11(3) 0.08(2) 0.44(7) 0.12(3) -0.04(3) -0.06(2)
C34 0.063(3) 0.056(3) 0.063(3) -0.002(3) 0.005(3) -0.009(3)

loop_
_atom_type_symbol
_atom_type_description
_atom_type_scat_dispersion_real
_atom_type_scat_dispersion_imag
_atom_type_scat_source
C C 0.0033 0.0016 'International Tables Vol C Tables 4.2.6.8 and 6.1.1.4'
H H 0.0000 0.0000 'International Tables Vol C Tables 4.2.6.8 and 6.1.1.4'
N N 0.0061 0.0033 'International Tables Vol C Tables 4.2.6.8 and 6.1.1.4'
O O 0.0106 0.0060 'International Tables Vol C Tables 4.2.6.8 and 6.1.1.4'
S S 0.1246 0.1234 'International Tables Vol C Tables 4.2.6.8 and 6.1.1.4'

loop_
_geom_angle_atom_site_label_1
_geom_angle_atom_site_label_2
_geom_angle_atom_site_label_3
_geom_angle
C35 S1 C34 104.2(6)
C35 S1 C35' 34.3(16)
C34 S1 C35' 101.2(12)
C5 N1 C2 119.5(4)
C5 N1 C3 119.9(4)
C2 N1 C3 119.7(5)
C13 N2 C17 120.6(4)
C13 N2 C19 121.6(4)
C17 N2 C19 117.3(4)
C28 N3 C29 123.2(3)
C28 N3 C21 113.7(3)
C29 N3 C21 123.1(3)
C11 O1 C9 117.9(3)
C2 C1 H1A 109.5
C2 C1 H1B 109.5
H1A C1 H1B 109.5
C2 C1 H1C 109.5
H1A C1 H1C 109.5
H1B C1 H1C 109.5
N1 C2 C1 114.5(5)
N1 C2 H2A 108.6
C1 C2 H2A 108.6
N1 C2 H2B 108.6
C1 C2 H2B 108.6
H2A C2 H2B 107.6
C4' C3 N1 136.8(19)
C4' C3 C4 69.6(16)
N1 C3 C4 115.1(6)
C4' C3 H3A 109.9
N1 C3 H3A 108.5
C4 C3 H3A 108.5
C4' C3 H3B 40.5
N1 C3 H3B 108.5
C4 C3 H3B 108.5
H3A C3 H3B 107.5
C3 C4 H4A 109.5
C3 C4 H4B 109.5
C3 C4 H4C 109.5
C3 C4' H4'1 109.5
C3 C4' H4'2 109.5
H4'1 C4' H4'2 109.5
C3 C4' H4'3 109.5
H4'1 C4' H4'3 109.5
H4'2 C4' H4'3 109.5
N1 C5 C10 121.4(4)
N1 C5 C6 121.4(5)
C10 C5 C6 117.2(4)
C7 C6 C5 120.9(5)
C7 C6 H6 119.5
C5 C6 H6 119.5
C6 C7 C8 122.9(4)
C6 C7 H7 118.5
C8 C7 H7 118.5
C9 C8 C7 115.2(4)
C9 C8 C21 122.9(4)
C7 C8 C21 121.8(4)
C10 C9 C8 123.7(4)
C10 C9 O1 114.2(4)
C8 C9 O1 122.0(4)
C9 C10 C5 120.0(4)
C9 C10 H10 120.0
C5 C10 H10 120.0
C12 C11 O1 113.9(4)
C12 C11 C16 123.8(4)
O1 C11 C16 122.3(4)
C11 C12 C13 120.3(4)
C11 C12 H12 119.8
C13 C12 H12 119.8
N2 C13 C12 120.4(4)
N2 C13 C14 121.7(5)
C12 C13 C14 117.9(4)
C15 C14 C13 119.3(5)
C15 C14 H14 120.3
C13 C14 H14 120.3
C14 C15 C16 124.1(4)
C14 C15 H15 117.9
C16 C15 H15 117.9
C11 C16 C15 114.5(4)
C11 C16 C21 123.2(4)
C15 C16 C21 122.3(4)
C18 C17 N2 109.1(6)
C18 C17 H17A 109.9
N2 C17 H17A 109.9
C18 C17 H17B 109.9
N2 C17 H17B 109.9
H17A C17 H17B 108.3
C17 C18 H18A 109.5
C17 C18 H18B 109.5
H18A C18 H18B 109.5
C17 C18 H18C 109.5
H18A C18 H18C 109.5
H18B C18 H18C 109.5
C20 C19 N2 104.9(5)
C20 C19 H19A 110.8
N2 C19 H19A 110.8
C20 C19 H19B 110.8
N2 C19 H19B 110.8
H19A C19 H19B 108.8
C19 C20 H20A 109.5
C19 C20 H20B 109.5
H20A C20 H20B 109.5
C19 C20 H20C 109.5
H20A C20 H20C 109.5
H20B C20 H20C 109.5
C16 C21 N3 111.9(3)
C16 C21 C22 113.7(4)
N3 C21 C22 99.8(3)
C16 C21 C8 109.2(3)
N3 C21 C8 112.2(3)
C22 C21 C8 109.7(3)
C23 C22 C27 120.6(4)
C23 C22 C21 128.3(4)
C27 C22 C21 110.8(4)
C22 C23 C24 118.1(4)
C22 C23 H23 120.9
C24 C23 H23 120.9
C23 C24 C25 121.5(5)
C23 C24 H24 119.2
C25 C24 H24 119.2
C26 C25 C24 120.4(4)
C26 C25 H25 119.8
C24 C25 H25 119.8
C25 C26 C27 118.3(4)
C25 C26 H26 120.8
C27 C26 H26 120.8
C26 C27 C22 121.0(4)
C26 C27 C28 130.4(4)
C22 C27 C28 108.6(4)
O2 C28 N3 125.9(4)
O2 C28 C27 127.2(4)
N3 C28 C27 106.9(4)
C34 C29 C30 120.8(5)
C34 C29 N3 120.3(4)
C30 C29 N3 118.9(4)
C31 C30 C29 119.1(5)
C31 C30 H30 120.5
C29 C30 H30 120.5
C30 C31 C32 120.3(6)
C30 C31 H31 119.8
C32 C31 H31 119.8
C33 C32 C31 121.8(5)
C33 C32 H32 119.1
C31 C32 H32 119.1
C32 C33 C34 119.7(5)
C32 C33 H33 120.1
C34 C33 H33 120.1
S1 C35 H35A 109.5
S1 C35 H35B 109.5
S1 C35 H35C 109.5
S1 C35' H35D 109.5
S1 C35' H35E 109.5
H35D C35' H35E 109.5
S1 C35' H35F 109.5
H35D C35' H35F 109.5
H35E C35' H35F 109.5
C29 C34 C33 118.1(5)
C29 C34 S1 120.2(4)
C33 C34 S1 121.7(4)

loop_
_geom_bond_atom_site_label_1
_geom_bond_atom_site_label_2
_geom_bond_distance
S1 C35 1.738(10)
S1 C34 1.755(5)
S1 C35' 1.811(17)
N1 C5 1.381(6)
N1 C2 1.447(7)
N1 C3 1.454(7)
N2 C13 1.370(6)
N2 C17 1.514(7)
N2 C19 1.529(7)
N3 C28 1.362(5)
N3 C29 1.440(5)
N3 C21 1.508(5)
O1 C11 1.383(5)
O1 C9 1.388(5)
O2 C28 1.228(5)
C1 C2 1.499(8)
C1 H1A 0.9600
C1 H1B 0.9600
C1 H1C 0.9600
C2 H2A 0.9700
C2 H2B 0.9700
C3 C4' 1.431(18)
C3 C4 1.466(9)
C3 H3A 0.9700
C3 H3B 0.9700
C4 H4A 0.9600
C4 H4B 0.9600
C4 H4C 0.9600
C4' H4'1 0.9600
C4' H4'2 0.9600
C4' H4'3 0.9600
C5 C10 1.396(6)
C5 C6 1.399(6)
C6 C7 1.378(6)
C6 H6 0.9300
C7 C8 1.387(6)
C7 H7 0.9300
C8 C9 1.384(6)
C8 C21 1.519(6)
C9 C10 1.384(6)
C10 H10 0.9300
C11 C12 1.374(6)
C11 C16 1.387(5)
C12 C13 1.390(6)
C12 H12 0.9300
C13 C14 1.410(6)
C14 C15 1.373(6)
C14 H14 0.9300
C15 C16 1.396(6)
C15 H15 0.9300
C16 C21 1.499(6)
C17 C18 1.438(7)
C17 H17A 0.9700
C17 H17B 0.9700
C18 H18A 0.9600
C18 H18B 0.9600
C18 H18C 0.9600
C19 C20 1.438(7)
C19 H19A 0.9700
C19 H19B 0.9700
C20 H20A 0.9600
C20 H20B 0.9600
C20 H20C 0.9600
C21 C22 1.518(6)
C22 C23 1.376(6)
C22 C27 1.392(6)
C23 C24 1.384(6)
C23 H23 0.9300
C24 C25 1.385(6)
C24 H24 0.9300
C25 C26 1.379(6)
C25 H25 0.9300
C26 C27 1.386(6)
C26 H26 0.9300
C27 C28 1.474(6)
C29 C34 1.382(6)
C29 C30 1.423(6)
C30 C31 1.343(7)
C30 H30 0.9300
C31 C32 1.377(8)
C31 H31 0.9300
C32 C33 1.360(7)
C32 H32 0.9300
C33 C34 1.405(6)
C33 H33 0.9300
C35 H35A 0.9600
C35 H35B 0.9600
C35 H35C 0.9600
C35' H35D 0.9600
C35' H35E 0.9600
C35' H35F 0.9600

loop_
_geom_torsion_atom_site_label_1
_geom_torsion_atom_site_label_2
_geom_torsion_atom_site_label_3
_geom_torsion_atom_site_label_4
_geom_torsion
C5 N1 C2 C1 -75.1(7)
C3 N1 C2 C1 94.7(7)
C5 N1 C3 C4' -80(3)
C2 N1 C3 C4' 110(3)
C5 N1 C3 C4 -166.7(7)
C2 N1 C3 C4 23.5(10)
C2 N1 C5 C10 169.2(5)
C3 N1 C5 C10 -0.6(8)
C2 N1 C5 C6 -11.7(7)
C3 N1 C5 C6 178.5(5)
N1 C5 C6 C7 -179.3(5)
C10 C5 C6 C7 -0.1(7)
C5 C6 C7 C8 0.3(7)
C6 C7 C8 C9 0.2(7)
C6 C7 C8 C21 -179.6(4)
C7 C8 C9 C10 -0.8(6)
C21 C8 C9 C10 179.0(4)
C7 C8 C9 O1 -178.4(4)
C21 C8 C9 O1 1.4(6)
C11 O1 C9 C10 -165.4(4)
C11 O1 C9 C8 12.4(6)
C8 C9 C10 C5 1.0(7)
O1 C9 C10 C5 178.7(4)
N1 C5 C10 C9 178.7(4)
C6 C5 C10 C9 -0.4(7)
C9 O1 C11 C12 166.0(4)
C9 O1 C11 C16 -13.9(6)
O1 C11 C12 C13 -179.7(4)
C16 C11 C12 C13 0.2(7)
C17 N2 C13 C12 -21.6(9)
C19 N2 C13 C12 166.5(5)
C17 N2 C13 C14 158.9(5)
C19 N2 C13 C14 -13.0(9)
C11 C12 C13 N2 -180.0(5)
C11 C12 C13 C14 -0.5(7)
N2 C13 C14 C15 -179.7(5)
C12 C13 C14 C15 0.8(8)
C13 C14 C15 C16 -0.8(8)
C12 C11 C16 C15 -0.2(6)
O1 C11 C16 C15 179.8(4)
C12 C11 C16 C21 -178.5(4)
O1 C11 C16 C21 1.4(6)
C14 C15 C16 C11 0.5(7)
C14 C15 C16 C21 178.8(4)
C13 N2 C17 C18 101.4(7)
C19 N2 C17 C18 -86.4(7)
C13 N2 C19 C20 92.6(7)
C17 N2 C19 C20 -79.5(6)
C11 C16 C21 N3 -113.9(4)
C15 C16 C21 N3 67.9(5)
C11 C16 C21 C22 133.9(4)
C15 C16 C21 C22 -44.3(6)
C11 C16 C21 C8 11.0(6)
C15 C16 C21 C8 -167.2(4)
C28 N3 C21 C16 -123.0(4)
C29 N3 C21 C16 58.2(5)
C28 N3 C21 C22 -2.3(4)
C29 N3 C21 C22 178.8(4)
C28 N3 C21 C8 113.9(4)
C29 N3 C21 C8 -65.0(5)
C9 C8 C21 C16 -12.4(5)
C7 C8 C21 C16 167.4(4)
C9 C8 C21 N3 112.3(4)
C7 C8 C21 N3 -67.9(5)
C9 C8 C21 C22 -137.7(4)
C7 C8 C21 C22 42.1(5)
C16 C21 C22 C23 -62.4(6)
N3 C21 C22 C23 178.3(4)
C8 C21 C22 C23 60.2(6)
C16 C21 C22 C27 123.1(4)
N3 C21 C22 C27 3.7(5)
C8 C21 C22 C27 -114.3(4)
C27 C22 C23 C24 -0.9(7)
C21 C22 C23 C24 -175.0(4)
C22 C23 C24 C25 1.2(7)
C23 C24 C25 C26 -0.5(8)
C24 C25 C26 C27 -0.6(8)
C25 C26 C27 C22 1.0(7)
C25 C26 C27 C28 179.4(5)
C23 C22 C27 C26 -0.2(7)
C21 C22 C27 C26 174.8(4)
C23 C22 C27 C28 -178.9(4)
C21 C22 C27 C28 -3.9(5)
C29 N3 C28 O2 0.3(7)
C21 N3 C28 O2 -178.6(4)
C29 N3 C28 C27 179.1(4)
C21 N3 C28 C27 0.2(5)
C26 C27 C28 O2 2.5(8)
C22 C27 C28 O2 -178.9(5)
C26 C27 C28 N3 -176.2(5)
C22 C27 C28 N3 2.3(5)
C28 N3 C29 C34 68.7(6)
C21 N3 C29 C34 -112.5(5)
C28 N3 C29 C30 -108.6(5)
C21 N3 C29 C30 70.2(6)
C34 C29 C30 C31 3.8(7)
N3 C29 C30 C31 -179.0(4)
C29 C30 C31 C32 -1.4(8)
C30 C31 C32 C33 -1.6(9)
C31 C32 C33 C34 2.4(8)
C30 C29 C34 C33 -3.0(7)
N3 C29 C34 C33 179.8(4)
C30 C29 C34 S1 174.4(4)
N3 C29 C34 S1 -2.8(6)
C32 C33 C34 C29 0.0(7)
C32 C33 C34 S1 -177.3(4)
C35 S1 C34 C29 149.2(13)
C35' S1 C34 C29 -176(3)
C35 S1 C34 C33 -33.6(13)
C35' S1 C34 C33 1(3)
